data_4001275
loop_
_publ_author_name
'Wu, Tao'
'Bu, Xianhui'
'Zhang, Jian'
'Feng, Pingyun'

_publ_section_title
;
 New Zeolitic Imidazolate Frameworks: From Unprecedented Assembly of Cubic
 Clusters to Ordered Cooperative Organization of Complementary Ligands
;
_journal_issue 24
_journal_name_full 'Chemistry of Materials'
_journal_page_first 7377
_journal_paper_doi 10.1021/cm802400f
_journal_volume 20
_journal_year 2008
_chemical_formula_moiety 'C9.13 H0 N4 Zn'
_chemical_formula_sum 'C9.13 H0 N4 Zn'
_chemical_formula_weight 231.00
_chemical_name_common TIF-3
_chemical_name_systematic
; 
TIF-3 
;
_space_group_IT_number 15
_symmetry_cell_setting monoclinic
_symmetry_space_group_name_Hall '-C 2yc'
_symmetry_space_group_name_H-M 'C 1 2/c 1'
_atom_sites_solution_hydrogens geom
_atom_sites_solution_primary direct
_atom_sites_solution_secondary difmap
_audit_creation_method SHELXL-97
_cell_angle_alpha 90.00
_cell_angle_beta 93.206(3)
_cell_angle_gamma 90.00
_cell_formula_units_Z 32
_cell_length_a 25.9164(10)
_cell_length_b 24.8826(10)
_cell_length_c 17.9542(6)
_cell_measurement_temperature 150(2)
_cell_volume 11560.0(8)
_computing_cell_refinement BrukerAPEX2
_computing_data_collection BrukerAPEX2
_computing_data_reduction BrukerSAINT
_computing_molecular_graphics OLEX
_computing_publication_material wingx
_computing_structure_refinement 'SHELXL-97 (Sheldrick, 1997)'
_computing_structure_solution 'SHELXS-97 (Sheldrick, 1990)'
_diffrn_ambient_temperature 150(2)
_diffrn_measured_fraction_theta_full 0.997
_diffrn_measured_fraction_theta_max 0.997
_diffrn_radiation_monochromator graphite
_diffrn_radiation_source 'fine-focus sealed tube'
_diffrn_radiation_type MoK\a
_diffrn_radiation_wavelength 0.71073
_diffrn_reflns_av_R_equivalents 0.1513
_diffrn_reflns_av_sigmaI/netI 0.1598
_diffrn_reflns_limit_h_max 25
_diffrn_reflns_limit_h_min -22
_diffrn_reflns_limit_k_max 24
_diffrn_reflns_limit_k_min -24
_diffrn_reflns_limit_l_max 17
_diffrn_reflns_limit_l_min -17
_diffrn_reflns_number 29146
_diffrn_reflns_theta_full 20.50
_diffrn_reflns_theta_max 20.50
_diffrn_reflns_theta_min 1.14
_exptl_absorpt_coefficient_mu 1.673
_exptl_absorpt_correction_type multi-scan
_exptl_absorpt_process_details 'Blessing, Acta Cryst. (1995) A51 33-58'
_exptl_crystal_colour colorless
_exptl_crystal_density_diffrn 1.062
_exptl_crystal_density_method 'not measured'
_exptl_crystal_description Block
_exptl_crystal_F_000 3608
_refine_diff_density_max 0.770
_refine_diff_density_min -0.613
_refine_diff_density_rms 0.149
_refine_ls_extinction_coef 0.00037(14)
_refine_ls_extinction_expression Fc^*^=kFc[1+0.001xFc^2^\l^3^/sin(2\q)]^-1/4^
_refine_ls_extinction_method SHELXL
_refine_ls_goodness_of_fit_ref 1.019
_refine_ls_hydrogen_treatment mixed
_refine_ls_matrix_type full
_refine_ls_number_parameters 227
_refine_ls_number_reflns 5786
_refine_ls_number_restraints 1
_refine_ls_restrained_S_all 1.019
_refine_ls_R_factor_all 0.1988
_refine_ls_R_factor_gt 0.1270
_refine_ls_shift/su_max 0.000
_refine_ls_shift/su_mean 0.000
_refine_ls_structure_factor_coef Fsqd
_refine_ls_weighting_details 'calc w=1/[\s^2^(Fo^2^)+(0.2000P)^2^+0.0000P] where P=(Fo^2^+2Fc^2^)/3'
_refine_ls_weighting_scheme calc
_refine_ls_wR_factor_gt 0.3227
_refine_ls_wR_factor_ref 0.3615
_reflns_number_gt 2527
_reflns_number_total 5786
_reflns_threshold_expression >2sigma(I)
_cod_data_source_file cm802400f_si_002.cif
_cod_data_source_block TIF-3sq
_cod_depositor_comments
;
The following automatic conversions were performed:

'_symmetry_cell_setting' value 'Monoclinic' changed to 'monoclinic'
according to /home/saulius/struct/CIF-dictionaries/cif_core.dic
dictionary named 'cif_core.dic' version 2.4.1 from 2010-06-29.

Automatic conversion script
Id: cif_fix_values 1715 2011-07-08 13:25:40Z adriana 
;
_cod_original_sg_symbol_H-M C2/c
_cod_database_code 4001275

loop_
_symmetry_equiv_pos_as_xyz
'x, y, z'
'-x, y, -z+1/2'
'x+1/2, y+1/2, z'
'-x+1/2, y+1/2, -z+1/2'
'-x, -y, -z'
'x, -y, z-1/2'
'-x+1/2, -y+1/2, -z'
'x+1/2, -y+1/2, z-1/2'

loop_
_atom_site_label
_atom_site_type_symbol
_atom_site_fract_x
_atom_site_fract_y
_atom_site_fract_z
_atom_site_U_iso_or_equiv
_atom_site_adp_type
_atom_site_occupancy
_atom_site_symmetry_multiplicity
_atom_site_calc_flag
_atom_site_refinement_flags
Zn1 Zn 0.21027(9) 0.13804(8) 0.76309(11) 0.0827(9) Uani 1 1 d .
Zn2 Zn 0.09535(9) 0.33216(9) 0.84810(12) 0.0847(9) Uani 1 1 d .
Zn3 Zn 0.29227(9) 0.44483(9) 0.92775(12) 0.0850(9) Uani 1 1 d .
Zn4 Zn 0.40615(9) 0.25032(11) 0.84401(14) 0.0996(10) Uani 1 1 d .
N11 N 0.1081(7) 0.2596(7) 0.8169(11) 0.120(7) Uani 1 1 d .
N12 N 0.1542(8) 0.1863(7) 0.7827(11) 0.150(10) Uani 1 1 d .
C11 C 0.1482(7) 0.2355(8) 0.7997(10) 0.067(5) Uiso 1 1 d .
C12 C 0.0740(12) 0.2132(9) 0.8265(11) 0.144(9) Uiso 1 1 d G
C13 C 0.0248(11) 0.2087(11) 0.8532(12) 0.201(13) Uiso 1 1 d G
C14 C 0.0040(8) 0.1582(16) 0.8655(14) 0.247(17) Uiso 1 1 d G
C15 C 0.0322(15) 0.1123(10) 0.8512(15) 0.260(19) Uiso 1 1 d G
C16 C 0.0814(14) 0.1168(10) 0.8245(15) 0.28(2) Uiso 1 1 d G
C17 C 0.1022(8) 0.1672(15) 0.8122(13) 0.198(15) Uiso 1 1 d G
C18 C 0.010(3) 0.053(3) 0.869(4) 0.21(3) Uiso 0.50 1 d P
N21 N 0.2711(6) 0.1900(5) 0.7540(8) 0.144(9) Uani 1 1 d G
N22 N 0.3119(6) 0.1914(4) 0.8019(7) 0.130(7) Uani 1 1 d G
C21 C 0.3423(4) 0.2311(4) 0.7820(6) 0.103(7) Uiso 1 1 d G
C22 C 0.3202(6) 0.2543(5) 0.7219(6) 0.182(12) Uiso 1 1 d G
C23 C 0.2763(7) 0.2289(5) 0.7046(8) 0.202(14) Uiso 1 1 d G
N31 N 0.3643(6) 0.3996(5) 0.9298(7) 0.32(3) Uani 1 1 d G
N32 N 0.3525(5) 0.3545(4) 0.8881(6) 0.181(13) Uani 1 1 d G
C31 C 0.3949(4) 0.3213(4) 0.8921(6) 0.093(6) Uiso 1 1 d G
C32 C 0.4330(6) 0.3458(6) 0.9363(9) 0.163(11) Uiso 1 1 d G
C33 C 0.4141(7) 0.3943(6) 0.9596(8) 1.9(5) Uiso 1 1 d G
N41 N 0.2321(8) 0.4158(8) 0.8675(10) 0.134(8) Uani 1 1 d .
N42 N 0.1566(7) 0.3766(6) 0.8429(12) 0.137(9) Uani 1 1 d .
C41 C 0.1931(9) 0.3935(8) 0.8827(11) 0.075(6) Uiso 1 1 d .
C42 C 0.2326(13) 0.4061(9) 0.7852(13) 0.166(11) Uiso 1 1 d G
C43 C 0.2686(8) 0.4102(10) 0.731(2) 0.258(19) Uiso 1 1 d G
C44 C 0.2586(14) 0.3870(15) 0.6613(18) 0.40(3) Uiso 1 1 d G
C45 C 0.2125(17) 0.3595(13) 0.6458(13) 0.38(3) Uiso 1 1 d G
C46 C 0.1765(10) 0.3553(9) 0.700(2) 0.231(16) Uiso 1 1 d G
C47 C 0.1865(10) 0.3786(11) 0.7696(17) 0.167(12) Uiso 1 1 d G
N51 N 0.1969(4) 0.0920(4) 0.6770(6) 0.110(6) Uani 1 1 d G
N52 N 0.1956(4) 0.0163(4) 0.6029(7) 0.092(5) Uiso 1 1 d G
C53 C 0.1698(6) 0.1064(4) 0.6182(8) 0.255(19) Uiso 1 1 d G
C52 C 0.1660(5) 0.0548(4) 0.5757(6) 0.229(16) Uiso 1 1 d G
C51 C 0.2097(4) 0.0405(4) 0.6648(5) 0.089(6) Uiso 1 1 d G
N61 N 0.4152(4) 0.1904(6) 0.9250(6) 0.224(16) Uani 1 1 d G
N62 N 0.4106(4) 0.2074(5) 0.9951(7) 0.118(6) Uiso 1 1 d G
C61 C 0.4132(4) 0.1645(6) 1.0400(6) 0.097(6) Uiso 1 1 d G
C62 C 0.4194(5) 0.1209(5) 0.9977(8) 0.203(14) Uiso 1 1 d G
C63 C 0.4207(3) 0.1369(6) 0.9267(7) 0.24(2) Uiso 1 1 d G
N71 N 0.478(2) 0.238(2) 0.786(4) 0.17(2) Uiso 0.50 1 d P
N711 N 0.466(3) 0.268(2) 0.764(3) 0.17(2) Uiso 0.50 1 d P
C71 C 0.5000 0.250(2) 0.7500 0.128(15) Uiso 1 2 d S
N81 N 0.2792(8) 0.4360(8) 1.0391(13) 0.142(7) Uiso 1 1 d .
N82 N 0.2730(7) 0.4086(7) 1.1495(10) 0.114(6) Uiso 1 1 d .
C81 C 0.2941(8) 0.4062(8) 1.0873(12) 0.092(6) Uiso 1 1 d .
C82 C 0.2297(9) 0.4600(9) 1.0652(13) 0.137(9) Uiso 1 1 d G
C83 C 0.1885(13) 0.4902(10) 1.0349(11) 0.232(17) Uiso 1 1 d G
C84 C 0.1472(10) 0.5027(11) 1.078(2) 0.36(3) Uiso 1 1 d GD
C85 C 0.1471(10) 0.4849(13) 1.151(2) 0.42(4) Uiso 1 1 d G
C86 C 0.1882(12) 0.4548(11) 1.1817(10) 0.237(17) Uiso 1 1 d G
C87 C 0.2295(8) 0.4423(7) 1.1386(14) 0.142(9) Uiso 1 1 d G
C88 C 0.101(2) 0.533(2) 1.034(3) 0.36(3) Uiso 1 1 d D
N91 N 0.0359(6) 0.3606(6) 0.7866(10) 0.104(6) Uani 1 1 d .
C91 C 0.0199(12) 0.4137(13) 0.7822(17) 0.178(12) Uiso 1 1 d .
C92 C 0.0000 0.3318(13) 0.7500 0.113(10) Uiso 1 2 d S

loop_
_atom_site_aniso_label
_atom_site_aniso_U_11
_atom_site_aniso_U_22
_atom_site_aniso_U_33
_atom_site_aniso_U_23
_atom_site_aniso_U_13
_atom_site_aniso_U_12
Zn1 0.115(2) 0.0715(15) 0.0608(15) -0.0103(11) -0.0052(13) 0.0065(15)
Zn2 0.0768(17) 0.0861(17) 0.0883(18) -0.0049(13) -0.0209(13) 0.0123(14)
Zn3 0.1023(19) 0.0776(16) 0.0734(16) 0.0172(12) -0.0102(13) -0.0153(14)
Zn4 0.0873(19) 0.122(2) 0.0924(19) -0.0013(15) 0.0279(13) -0.0020(16)
N11 0.097(14) 0.109(15) 0.152(17) -0.032(12) -0.011(12) 0.039(12)
N12 0.18(2) 0.092(13) 0.169(19) -0.079(13) -0.096(16) 0.059(14)
N21 0.22(2) 0.141(17) 0.068(13) 0.046(12) 0.005(14) 0.050(18)
N22 0.20(2) 0.108(15) 0.082(14) -0.020(11) 0.005(14) 0.030(15)
N31 0.74(8) 0.080(15) 0.15(2) -0.060(15) 0.23(3) -0.14(3)
N32 0.061(12) 0.30(3) 0.17(2) 0.20(2) -0.039(12) -0.043(15)
N41 0.155(18) 0.151(17) 0.089(13) 0.036(12) -0.065(13) -0.075(16)
N42 0.129(16) 0.077(12) 0.19(2) 0.066(12) -0.086(16) -0.066(12)
N51 0.166(17) 0.105(12) 0.057(10) -0.037(9) -0.028(10) 0.060(12)
N61 0.102(16) 0.53(5) 0.042(12) 0.075(18) 0.024(10) 0.02(2)
N91 0.075(11) 0.064(10) 0.164(17) -0.012(10) -0.058(11) 0.020(9)

loop_
_atom_type_symbol
_atom_type_description
_atom_type_scat_dispersion_real
_atom_type_scat_dispersion_imag
_atom_type_scat_source
C C 0.0033 0.0016 'International Tables Vol C Tables 4.2.6.8 and 6.1.1.4'
H H 0.0000 0.0000 'International Tables Vol C Tables 4.2.6.8 and 6.1.1.4'
N N 0.0061 0.0033 'International Tables Vol C Tables 4.2.6.8 and 6.1.1.4'
Zn Zn 0.2839 1.4301 'International Tables Vol C Tables 4.2.6.8 and 6.1.1.4'

loop_
_geom_angle_atom_site_label_1
_geom_angle_atom_site_label_2
_geom_angle_atom_site_label_3
_geom_angle
_geom_angle_site_symmetry_1
_geom_angle_site_symmetry_3
N12 Zn1 N51 114.2(5) . .
N12 Zn1 N82 110.7(9) . 7_557
N51 Zn1 N82 107.9(6) . 7_557
N12 Zn1 N21 102.2(8) . .
N51 Zn1 N21 114.4(5) . .
N82 Zn1 N21 107.2(7) 7_557 .
N11 Zn2 N42 111.5(9) . .
N11 Zn2 N91 108.3(7) . .
N42 Zn2 N91 112.6(7) . .
N11 Zn2 C61 110.8(16) . 7_557
N42 Zn2 C61 99.2(16) . 7_557
N91 Zn2 C61 114.4(7) . 7_557
N52 Zn3 N41 108.8(8) 4_556 .
N52 Zn3 N81 115(2) 4_556 .
N41 Zn3 N81 108.9(8) . .
N52 Zn3 N31 109(2) 4_556 .
N41 Zn3 N31 117.9(8) . .
N81 Zn3 N31 96.6(7) . .
C31 Zn4 C21 108.4(5) . .
C31 Zn4 N61 110.1(5) . .
C21 Zn4 N61 105.9(4) . .
C31 Zn4 N71 118.0(15) . .
C21 Zn4 N71 113.7(15) . .
N61 Zn4 N71 99.7(15) . .
C31 Zn4 N711 103.5(14) . .
C21 Zn4 N711 106.0(14) . .
N61 Zn4 N711 122.3(15) . .
N71 Zn4 N711 22.8(18) . .
C11 N11 C12 99(2) . .
C11 N11 Zn2 132.8(16) . .
C12 N11 Zn2 126.1(18) . .
C11 N12 C17 95(2) . .
C11 N12 Zn1 138.1(19) . .
C17 N12 Zn1 123.3(17) . .
N11 C11 N12 129(2) . .
C13 C12 C17 120.0 . .
C13 C12 N11 132(3) . .
C17 C12 N11 107(3) . .
C12 C13 C14 120.0 . .
C15 C14 C13 120.0 . .
C14 C15 C16 120.0 . .
C14 C15 C18 121(4) . .
C16 C15 C18 119(4) . .
C15 C16 C17 120.0 . .
C16 C17 C12 120.0 . .
C16 C17 N12 133(3) . .
C12 C17 N12 107(3) . .
C23 N21 N22 108.0 . .
C23 N21 Zn1 128.3(7) . .
N22 N21 Zn1 123.6(7) . .
N21 N22 C21 108.0 . .
C22 C21 N22 108.0 . .
C22 C21 Zn4 130.9(5) . .
N22 C21 Zn4 120.9(5) . .
C23 C22 C21 108.0 . .
N21 C23 C22 108.0 . .
N32 N31 C33 108.0 . .
N32 N31 Zn3 104.3(5) . .
C33 N31 Zn3 147.3(5) . .
C31 N32 N31 108.0 . .
N32 C31 C32 108.0 . .
N32 C31 Zn4 130.2(3) . .
C32 C31 Zn4 121.7(3) . .
C31 C32 C33 108.0 . .
N31 C33 C32 108.0 . .
C41 N41 C42 101.7(19) . .
C41 N41 Zn3 133.8(17) . .
C42 N41 Zn3 123.2(19) . .
C41 N42 C47 94(2) . .
C41 N42 Zn2 140.6(19) . .
C47 N42 Zn2 120.3(18) . .
N41 C41 N42 131(2) . .
C43 C42 C47 120.0 . .
C43 C42 N41 136(3) . .
C47 C42 N41 103(3) . .
C42 C43 C44 120.0 . .
C43 C44 C45 120.0 . .
C46 C45 C44 120.0 . .
C45 C46 C47 120.0 . .
C46 C47 C42 120.0 . .
C46 C47 N42 132(3) . .
C42 C47 N42 108(3) . .
C53 N51 C51 105.1 . .
C53 N51 Zn1 123.7(4) . .
C51 N51 Zn1 131.1(4) . .
C51 N52 C52 96.4 . .
C51 N52 Zn3 129.9(5) . 4_546
C52 N52 Zn3 133.2(4) . 4_546
N51 C53 C52 101.3 . .
N52 C52 C53 114.8 . .
N52 C51 N51 121.4 . .
C63 N61 N62 108.0 . .
C63 N61 Zn4 137.2(6) . .
N62 N61 Zn4 114.6(6) . .
C61 N62 N61 108.0 . .
C62 C61 N62 108.0 . .
C62 C61 Zn2 128.0(7) . 7_557
N62 C61 Zn2 123.9(7) . 7_557
C61 C62 C63 108.0 . .
C62 C63 N61 108.0 . .
N711 N71 C71 69(6) . .
N711 N71 N71 84(9) . 2_656
C71 N71 N71 18(7) . 2_656
N711 N71 N711 74(8) . 2_656
C71 N71 N711 16(3) . 2_656
N71 N71 N711 28(2) 2_656 2_656
N711 N71 Zn4 79(9) . .
C71 N71 Zn4 148(7) . .
N71 N71 Zn4 160(5) 2_656 .
N711 N71 Zn4 150(3) 2_656 .
N71 N711 C71 58(6) . .
N71 N711 N711 79(8) . 2_656
C71 N711 N711 26(6) . 2_656
N71 N711 N71 68(9) . 2_656
C71 N711 N71 14(3) . 2_656
N711 N711 N71 27(2) 2_656 2_656
N71 N711 Zn4 78(8) . .
C71 N711 Zn4 136(6) . .
N711 N711 Zn4 152(4) 2_656 .
N71 N711 Zn4 145(3) 2_656 .
N71 C71 N71 144(10) 2_656 .
N71 C71 N711 53(4) 2_656 2_656
N71 C71 N711 150(6) . 2_656
N71 C71 N711 150(6) 2_656 .
N71 C71 N711 53(4) . .
N711 C71 N711 129(10) 2_656 .
C81 N81 C82 106(2) . .
C81 N81 Zn3 135(2) . .
C82 N81 Zn3 116.5(16) . .
C81 N82 C87 107(2) . .
C81 N82 Zn1 125.7(17) . 7_557
C87 N82 Zn1 126.6(17) . 7_557
N81 C81 N82 118(2) . .
C83 C82 C87 120.0 . .
C83 C82 N81 137(2) . .
C87 C82 N81 102(2) . .
C84 C83 C82 120.0 . .
C83 C84 C85 120.0 . .
C83 C84 C88 115(4) . .
C85 C84 C88 125(4) . .
C84 C85 C86 120.0 . .
C85 C86 C87 120.0 . .
C86 C87 C82 120.0 . .
C86 C87 N82 134(2) . .
C82 C87 N82 106(2) . .
C92 N91 C91 106.7(19) . .
C92 N91 Zn2 126.2(14) . .
C91 N91 Zn2 126.5(14) . .
N91 C91 C91 103.5(14) . 2_556
N91 C92 N91 114(3) . 2_556

loop_
_geom_bond_atom_site_label_1
_geom_bond_atom_site_label_2
_geom_bond_distance
_geom_bond_site_symmetry_2
Zn1 N12 1.932(19) .
Zn1 N51 1.940(9) .
Zn1 N82 1.980(18) 7_557
Zn1 N21 2.053(15) .
Zn2 N11 1.924(17) .
Zn2 N42 1.942(17) .
Zn2 N91 1.974(13) .
Zn2 C61 2.04(5) 7_557
Zn3 N52 1.89(3) 4_556
Zn3 N41 1.984(16) .
Zn3 N81 2.06(2) .
Zn3 N31 2.179(15) .
Zn4 C31 1.994(11) .
Zn4 C21 2.001(12) .
Zn4 N61 2.087(13) .
Zn4 N71 2.21(7) .
Zn4 N711 2.22(7) .
N11 C11 1.25(2) .
N11 C12 1.47(2) .
N12 C11 1.27(2) .
N12 C17 1.55(3) .
C12 C13 1.3900 .
C12 C17 1.3900 .
C13 C14 1.3900 .
C14 C15 1.3900 .
C15 C16 1.3900 .
C15 C18 1.63(7) .
C16 C17 1.3900 .
N21 C23 1.325(4) .
N21 N22 1.325(4) .
N22 C21 1.325(4) .
C21 C22 1.325(4) .
C22 C23 1.325(4) .
N31 N32 1.375(4) .
N31 C33 1.375(4) .
N32 C31 1.375(4) .
C31 C32 1.375(4) .
C32 C33 1.375(4) .
N41 C41 1.20(2) .
N41 C42 1.50(3) .
N42 C41 1.23(2) .
N42 C47 1.56(3) .
C42 C43 1.3900 .
C42 C47 1.3900 .
C43 C44 1.3900 .
C44 C45 1.3900 .
C45 C46 1.3900 .
C46 C47 1.3900 .
N51 C53 1.2861(19) .
N51 C51 1.344(2) .
N52 C51 1.2976(19) .
N52 C52 1.304(2) .
N52 Zn3 1.894(11) 4_546
C53 C52 1.494(2) .
N61 C63 1.339(2) .
N61 N62 1.339(2) .
N62 C61 1.339(2) .
C61 C62 1.339(2) .
C61 Zn2 2.036(12) 7_557
C62 C63 1.339(2) .
N71 N711 0.87(7) .
N71 C71 0.92(6) .
N71 N71 1.76(14) 2_656
N71 N711 1.88(7) 2_656
N711 C71 1.02(6) .
N711 N711 1.85(14) 2_656
N711 N71 1.88(7) 2_656
C71 N71 0.92(6) 2_656
C71 N711 1.02(6) 2_656
N81 C81 1.19(2) .
N81 C82 1.51(3) .
N82 C81 1.27(2) .
N82 C87 1.41(2) .
N82 Zn1 1.980(18) 7_557
C82 C83 1.3900 .
C82 C87 1.3900 .
C83 C84 1.3900 .
C84 C85 1.3900 .
C84 C88 1.59(6) .
C85 C86 1.3900 .
C86 C87 1.3900 .
N91 C92 1.32(2) .
N91 C91 1.39(3) .
C91 C91 1.51(5) 2_556
C92 N91 1.32(2) 2_556
